data_7116183
loop_
_publ_author_name
'Yang, Zheng'
'Jiang, Bo'
'Hao, Wen-Juan'
'Zhou, Peng'
'Tu, Shu-Jiang'
'Li, Guigen'

_publ_section_title
;
 Synthesis of enaminones and their difluoroboron complexes through domino
 aryl migration.
;
_journal_issue 7
_journal_name_full 'Chemical communications (Cambridge, England)'
_journal_page_first 1267
_journal_page_last 1270
_journal_paper_doi 10.1039/c4cc08257e
_journal_volume 51
_journal_year 2014
_chemical_formula_sum 'C21 H16 Cl N O'
_chemical_formula_weight 333.80
_chemical_name_systematic
; 
 ? 
;
_space_group_IT_number 15
_symmetry_cell_setting monoclinic
_symmetry_space_group_name_Hall '-C 2yc'
_symmetry_space_group_name_H-M 'C 1 2/c 1'
_atom_sites_solution_hydrogens geom
_atom_sites_solution_primary direct
_atom_sites_solution_secondary difmap
_audit_creation_method SHELXL-97
_audit_update_record
;
2014-10-19 deposited with the CCDC.
2014-11-27 downloaded from the CCDC.
;
_cell_angle_alpha 90.00
_cell_angle_beta 98.841(2)
_cell_angle_gamma 90.00
_cell_formula_units_Z 8
_cell_length_a 16.9201(15)
_cell_length_b 10.0430(9)
_cell_length_c 19.7402(17)
_cell_measurement_reflns_used 1114
_cell_measurement_temperature 298(2)
_cell_measurement_theta_max 20.711
_cell_measurement_theta_min 2.366
_cell_volume 3314.6(5)
_computing_cell_refinement 'Bruker SMART'
_computing_data_collection 'Bruker SMART'
_computing_data_reduction 'Bruker SAINT'
_computing_molecular_graphics 'Bruker SHELXTL'
_computing_publication_material 'Bruker SHELXTL'
_computing_structure_refinement 'SHELXL-97 (Sheldrick, 1997)'
_computing_structure_solution 'SHELXS-97 (Sheldrick, 1990)'
_diffrn_ambient_temperature 298(2)
_diffrn_measured_fraction_theta_full 0.992
_diffrn_measured_fraction_theta_max 0.992
_diffrn_measurement_device_type 'CCD area detector'
_diffrn_measurement_method 'phi and omega scans'
_diffrn_radiation_monochromator graphite
_diffrn_radiation_source 'fine-focus sealed tube'
_diffrn_radiation_type MoK\a
_diffrn_radiation_wavelength 0.71073
_diffrn_reflns_av_R_equivalents 0.0778
_diffrn_reflns_av_sigmaI/netI 0.1144
_diffrn_reflns_limit_h_max 18
_diffrn_reflns_limit_h_min -20
_diffrn_reflns_limit_k_max 11
_diffrn_reflns_limit_k_min -11
_diffrn_reflns_limit_l_max 10
_diffrn_reflns_limit_l_min -23
_diffrn_reflns_number 6576
_diffrn_reflns_theta_full 25.01
_diffrn_reflns_theta_max 25.01
_diffrn_reflns_theta_min 2.37
_exptl_absorpt_coefficient_mu 0.237
_exptl_absorpt_correction_T_max 0.9699
_exptl_absorpt_correction_T_min 0.9009
_exptl_absorpt_correction_type multi-scan
_exptl_absorpt_process_details sadabs
_exptl_crystal_density_diffrn 1.338
_exptl_crystal_density_method 'not measured'
_exptl_crystal_F_000 1392
_exptl_crystal_size_max 0.45
_exptl_crystal_size_mid 0.32
_exptl_crystal_size_min 0.13
_refine_diff_density_max 0.538
_refine_diff_density_min -0.401
_refine_diff_density_rms 0.150
_refine_ls_extinction_coef 0.0048(8)
_refine_ls_extinction_expression Fc^*^=kFc[1+0.001xFc^2^\l^3^/sin(2\q)]^-1/4^
_refine_ls_extinction_method SHELXL
_refine_ls_goodness_of_fit_ref 1.000
_refine_ls_hydrogen_treatment mixed
_refine_ls_matrix_type full
_refine_ls_number_parameters 218
_refine_ls_number_reflns 2907
_refine_ls_number_restraints 0
_refine_ls_restrained_S_all 1.000
_refine_ls_R_factor_all 0.1623
_refine_ls_R_factor_gt 0.0666
_refine_ls_shift/su_max 0.000
_refine_ls_shift/su_mean 0.000
_refine_ls_structure_factor_coef Fsqd
_refine_ls_weighting_details 'calc w=1/[\s^2^(Fo^2^)+(0.0870P)^2^+0.0000P] where P=(Fo^2^+2Fc^2^)/3'
_refine_ls_weighting_scheme calc
_refine_ls_wR_factor_gt 0.1518
_refine_ls_wR_factor_ref 0.2046
_reflns_number_gt 1231
_reflns_number_total 2907
_reflns_threshold_expression >2sigma(I)
_cod_data_source_file c4cc08257e2.cif
_cod_data_source_block 140426f
_cod_depositor_comments
;
The following automatic conversions were performed:

'_symmetry_cell_setting' value 'Monoclinic' changed to 'monoclinic'
according to
/usr/data/users/saulius/crontab/automatic-downloads/rss-feeds/RSC/lib/dictionaries/cif_core.dic
dictionary named 'cif_core.dic' version 2.4.2 from 2011-04-26.

Automatic conversion script
Id: cif_fix_values 2935 2014-11-11 08:27:57Z andrius 
;
_cod_original_sg_symbol_H-M C2/c
_cod_database_code 7116183

loop_
_symmetry_equiv_pos_as_xyz
'x, y, z'
'-x, y, -z+1/2'
'x+1/2, y+1/2, z'
'-x+1/2, y+1/2, -z+1/2'
'-x, -y, -z'
'x, -y, z-1/2'
'-x+1/2, -y+1/2, -z'
'x+1/2, -y+1/2, z-1/2'

loop_
_atom_site_label
_atom_site_type_symbol
_atom_site_fract_x
_atom_site_fract_y
_atom_site_fract_z
_atom_site_U_iso_or_equiv
_atom_site_adp_type
_atom_site_occupancy
_atom_site_symmetry_multiplicity
_atom_site_calc_flag
_atom_site_refinement_flags
Cl1 Cl 0.11060(8) 0.91251(17) 0.62350(6) 0.0892(6) Uani 1 1 d .
N1 N 0.1362(2) 0.8117(4) 0.33379(18) 0.0565(11) Uani 1 1 d .
H1A H 0.0917 0.7904 0.3088 0.068 Uiso 1 1 calc R
O1 O 0.06993(17) 0.7129(4) 0.21730(15) 0.0730(11) Uani 1 1 d .
C1 C 0.2011(3) 0.8124(5) 0.3028(2) 0.0550(13) Uani 1 1 d .
H1 H 0.2484 0.8428 0.3283 0.066 Uiso 1 1 calc R
C2 C 0.2045(2) 0.7729(5) 0.2377(2) 0.0485(12) Uani 1 1 d .
C3 C 0.2831(2) 0.7817(5) 0.21392(19) 0.0446(12) Uani 1 1 d .
C4 C 0.3220(3) 0.6707(5) 0.1943(2) 0.0570(13) Uani 1 1 d .
H4 H 0.2972 0.5880 0.1938 0.068 Uiso 1 1 calc R
C5 C 0.3961(3) 0.6800(6) 0.1758(2) 0.0637(14) Uani 1 1 d .
H5 H 0.4209 0.6035 0.1629 0.076 Uiso 1 1 calc R
C6 C 0.4340(3) 0.7977(6) 0.1757(2) 0.0681(16) Uani 1 1 d .
H6 H 0.4847 0.8027 0.1632 0.082 Uiso 1 1 calc R
C7 C 0.3970(3) 0.9097(6) 0.1943(2) 0.0684(15) Uani 1 1 d .
H7 H 0.4227 0.9917 0.1949 0.082 Uiso 1 1 calc R
C8 C 0.3224(3) 0.9013(5) 0.2121(2) 0.0573(13) Uani 1 1 d .
H8 H 0.2973 0.9788 0.2233 0.069 Uiso 1 1 calc R
C9 C 0.1353(3) 0.7183(5) 0.1960(2) 0.0525(13) Uani 1 1 d .
C10 C 0.1362(2) 0.6657(5) 0.1261(2) 0.0483(12) Uani 1 1 d .
C11 C 0.1007(3) 0.5447(6) 0.1115(2) 0.0635(14) Uani 1 1 d .
H11 H 0.0807 0.4970 0.1455 0.076 Uiso 1 1 calc R
C12 C 0.0947(3) 0.4938(7) 0.0465(3) 0.0827(18) Uani 1 1 d .
H12 H 0.0730 0.4094 0.0373 0.099 Uiso 1 1 calc R
C13 C 0.1198(3) 0.5642(8) -0.0044(3) 0.088(2) Uani 1 1 d .
H13 H 0.1134 0.5298 -0.0486 0.106 Uiso 1 1 calc R
C14 C 0.1542(3) 0.6844(8) 0.0089(3) 0.0806(19) Uani 1 1 d .
H14 H 0.1717 0.7327 -0.0262 0.097 Uiso 1 1 calc R
C15 C 0.1635(3) 0.7360(6) 0.0750(2) 0.0632(15) Uani 1 1 d .
H15 H 0.1882 0.8181 0.0844 0.076 Uiso 1 1 calc R
C16 C 0.1327(3) 0.8422(5) 0.4029(2) 0.0495(12) Uani 1 1 d .
C17 C 0.0605(3) 0.8258(5) 0.4253(2) 0.0600(14) Uani 1 1 d .
H17 H 0.0161 0.7977 0.3949 0.072 Uiso 1 1 calc R
C18 C 0.0537(3) 0.8508(5) 0.4930(2) 0.0648(15) Uani 1 1 d .
H18 H 0.0045 0.8407 0.5079 0.078 Uiso 1 1 calc R
C19 C 0.1182(3) 0.8899(5) 0.5377(2) 0.0571(13) Uani 1 1 d .
C20 C 0.1889(3) 0.9079(5) 0.5154(2) 0.0683(16) Uani 1 1 d .
H20 H 0.2333 0.9356 0.5459 0.082 Uiso 1 1 calc R
C21 C 0.1956(3) 0.8856(6) 0.4482(2) 0.0698(16) Uani 1 1 d .
H21 H 0.2444 0.9006 0.4334 0.084 Uiso 1 1 calc R

loop_
_atom_site_aniso_label
_atom_site_aniso_U_11
_atom_site_aniso_U_22
_atom_site_aniso_U_33
_atom_site_aniso_U_23
_atom_site_aniso_U_13
_atom_site_aniso_U_12
Cl1 0.0941(11) 0.1239(16) 0.0541(8) -0.0085(8) 0.0257(7) -0.0194(9)
N1 0.050(2) 0.067(3) 0.053(2) -0.005(2) 0.0094(18) 0.000(2)
O1 0.0435(19) 0.117(3) 0.061(2) -0.011(2) 0.0179(16) -0.0053(18)
C1 0.045(3) 0.060(4) 0.061(3) 0.001(3) 0.013(2) 0.005(2)
C2 0.049(3) 0.052(3) 0.046(3) -0.006(2) 0.011(2) 0.002(2)
C3 0.037(2) 0.058(4) 0.039(2) -0.003(2) 0.0074(19) -0.003(2)
C4 0.049(3) 0.056(4) 0.069(3) -0.008(3) 0.017(2) 0.000(2)
C5 0.056(3) 0.069(4) 0.069(3) -0.005(3) 0.020(3) 0.005(3)
C6 0.045(3) 0.092(5) 0.070(3) -0.012(3) 0.017(2) -0.008(3)
C7 0.063(3) 0.074(5) 0.073(3) -0.013(3) 0.026(3) -0.019(3)
C8 0.054(3) 0.063(4) 0.057(3) -0.007(3) 0.017(2) -0.006(3)
C9 0.045(3) 0.059(4) 0.056(3) 0.004(3) 0.016(2) 0.005(2)
C10 0.033(2) 0.060(4) 0.052(3) -0.006(3) 0.005(2) 0.004(2)
C11 0.051(3) 0.075(4) 0.062(3) -0.003(3) 0.001(2) -0.002(3)
C12 0.058(3) 0.089(5) 0.095(5) -0.027(4) -0.006(3) 0.003(3)
C13 0.056(4) 0.138(7) 0.066(4) -0.035(4) -0.003(3) 0.015(4)
C14 0.051(3) 0.139(7) 0.052(3) 0.009(4) 0.011(3) 0.006(4)
C15 0.051(3) 0.085(5) 0.055(3) 0.002(3) 0.013(2) -0.002(3)
C16 0.047(3) 0.056(4) 0.047(3) -0.001(2) 0.010(2) -0.002(2)
C17 0.045(3) 0.078(4) 0.057(3) -0.003(3) 0.005(2) -0.006(2)
C18 0.054(3) 0.081(4) 0.064(3) -0.006(3) 0.024(3) -0.012(3)
C19 0.055(3) 0.069(4) 0.049(3) -0.003(3) 0.012(2) -0.009(3)
C20 0.055(3) 0.092(5) 0.058(3) -0.016(3) 0.011(2) -0.015(3)
C21 0.046(3) 0.104(5) 0.062(3) -0.022(3) 0.019(2) -0.012(3)

loop_
_atom_type_symbol
_atom_type_description
_atom_type_scat_dispersion_real
_atom_type_scat_dispersion_imag
_atom_type_scat_source
C C 0.0033 0.0016 'International Tables Vol C Tables 4.2.6.8 and 6.1.1.4'
H H 0.0000 0.0000 'International Tables Vol C Tables 4.2.6.8 and 6.1.1.4'
N N 0.0061 0.0033 'International Tables Vol C Tables 4.2.6.8 and 6.1.1.4'
O O 0.0106 0.0060 'International Tables Vol C Tables 4.2.6.8 and 6.1.1.4'
Cl Cl 0.1484 0.1585 'International Tables Vol C Tables 4.2.6.8 and 6.1.1.4'

loop_
_geom_angle_atom_site_label_1
_geom_angle_atom_site_label_2
_geom_angle_atom_site_label_3
_geom_angle
C1 N1 C16 127.0(4)
C1 N1 H1A 116.5
C16 N1 H1A 116.5
N1 C1 C2 126.2(4)
N1 C1 H1 116.9
C2 C1 H1 116.9
C1 C2 C9 120.5(4)
C1 C2 C3 117.0(4)
C9 C2 C3 122.4(4)
C8 C3 C4 116.4(4)
C8 C3 C2 121.5(4)
C4 C3 C2 122.1(4)
C5 C4 C3 121.2(5)
C5 C4 H4 119.4
C3 C4 H4 119.4
C6 C5 C4 121.3(5)
C6 C5 H5 119.4
C4 C5 H5 119.4
C5 C6 C7 119.1(5)
C5 C6 H6 120.5
C7 C6 H6 120.5
C8 C7 C6 119.9(5)
C8 C7 H7 120.0
C6 C7 H7 120.0
C7 C8 C3 122.1(5)
C7 C8 H8 119.0
C3 C8 H8 119.0
O1 C9 C2 120.9(4)
O1 C9 C10 115.9(4)
C2 C9 C10 123.2(4)
C11 C10 C15 119.3(4)
C11 C10 C9 116.6(4)
C15 C10 C9 123.8(5)
C10 C11 C12 119.8(5)
C10 C11 H11 120.1
C12 C11 H11 120.1
C13 C12 C11 121.0(6)
C13 C12 H12 119.5
C11 C12 H12 119.5
C14 C13 C12 120.0(6)
C14 C13 H13 120.0
C12 C13 H13 120.0
C13 C14 C15 120.0(6)
C13 C14 H14 120.0
C15 C14 H14 120.0
C10 C15 C14 119.8(5)
C10 C15 H15 120.1
C14 C15 H15 120.1
C21 C16 C17 118.3(4)
C21 C16 N1 124.4(4)
C17 C16 N1 117.3(4)
C16 C17 C18 120.1(4)
C16 C17 H17 120.0
C18 C17 H17 120.0
C19 C18 C17 120.3(4)
C19 C18 H18 119.9
C17 C18 H18 119.9
C20 C19 C18 119.6(4)
C20 C19 Cl1 120.2(4)
C18 C19 Cl1 120.1(3)
C19 C20 C21 120.3(4)
C19 C20 H20 119.9
C21 C20 H20 119.9
C16 C21 C20 121.3(4)
C16 C21 H21 119.3
C20 C21 H21 119.3

loop_
_geom_bond_atom_site_label_1
_geom_bond_atom_site_label_2
_geom_bond_distance
Cl1 C19 1.734(4)
N1 C1 1.338(5)
N1 C16 1.408(5)
N1 H1A 0.8600
O1 C9 1.243(5)
C1 C2 1.354(6)
C1 H1 0.9300
C2 C9 1.433(6)
C2 C3 1.479(6)
C3 C8 1.376(6)
C3 C4 1.380(6)
C4 C5 1.363(6)
C4 H4 0.9300
C5 C6 1.345(7)
C5 H5 0.9300
C6 C7 1.365(7)
C6 H6 0.9300
C7 C8 1.364(6)
C7 H7 0.9300
C8 H8 0.9300
C9 C10 1.479(6)
C10 C11 1.366(7)
C10 C15 1.369(6)
C11 C12 1.369(6)
C11 H11 0.9300
C12 C13 1.350(8)
C12 H12 0.9300
C13 C14 1.347(8)
C13 H13 0.9300
C14 C15 1.391(7)
C14 H14 0.9300
C15 H15 0.9300
C16 C21 1.354(6)
C16 C17 1.371(6)
C17 C18 1.382(6)
C17 H17 0.9300
C18 C19 1.351(6)
C18 H18 0.9300
C19 C20 1.349(6)
C20 C21 1.367(6)
C20 H20 0.9300
C21 H21 0.9300

loop_
_geom_torsion_atom_site_label_1
_geom_torsion_atom_site_label_2
_geom_torsion_atom_site_label_3
_geom_torsion_atom_site_label_4
_geom_torsion
C16 N1 C1 C2 174.5(4)
N1 C1 C2 C9 -3.2(8)
N1 C1 C2 C3 -179.8(4)
C1 C2 C3 C8 -60.2(6)
C9 C2 C3 C8 123.2(5)
C1 C2 C3 C4 117.8(5)
C9 C2 C3 C4 -58.7(6)
C8 C3 C4 C5 1.4(6)
C2 C3 C4 C5 -176.8(4)
C3 C4 C5 C6 -0.1(7)
C4 C5 C6 C7 -0.4(8)
C5 C6 C7 C8 -0.5(8)
C6 C7 C8 C3 1.9(7)
C4 C3 C8 C7 -2.3(6)
C2 C3 C8 C7 175.9(4)
C1 C2 C9 O1 3.9(7)
C3 C2 C9 O1 -179.7(5)
C1 C2 C9 C10 -176.1(4)
C3 C2 C9 C10 0.3(7)
O1 C9 C10 C11 -47.0(6)
C2 C9 C10 C11 133.0(5)
O1 C9 C10 C15 126.8(5)
C2 C9 C10 C15 -53.2(6)
C15 C10 C11 C12 1.6(7)
C9 C10 C11 C12 175.8(4)
C10 C11 C12 C13 -3.2(8)
C11 C12 C13 C14 2.5(8)
C12 C13 C14 C15 -0.2(8)
C11 C10 C15 C14 0.6(7)
C9 C10 C15 C14 -173.1(4)
C13 C14 C15 C10 -1.3(7)
C1 N1 C16 C21 4.3(8)
C1 N1 C16 C17 -175.3(5)
C21 C16 C17 C18 -1.3(8)
N1 C16 C17 C18 178.4(4)
C16 C17 C18 C19 -0.9(8)
C17 C18 C19 C20 1.8(8)
C17 C18 C19 Cl1 -176.5(4)
C18 C19 C20 C21 -0.6(8)
Cl1 C19 C20 C21 177.7(4)
C17 C16 C21 C20 2.5(8)
N1 C16 C21 C20 -177.1(5)
C19 C20 C21 C16 -1.6(9)
